data_7042628
loop_
_publ_author_name
'Artem'ev, Alexander'
'Kashevskii, Alexey'
'Bogomyakov, Artem Stepanovich'
'Safronov, Alexander'
'Sutyrina, Anastasiya Sutyrina'
'Telezhkin, Anton'
'Sterkhova, Irina'

_publ_section_title
;
 Variable coordination of tris(2-pyridyl)phosphine and its oxide toward
 M(hfac)2: a metal-specifiable switching between the formation of mono-
 and bis-scorpionate complexes
;
_journal_name_full 'Dalton Trans.'
_journal_paper_doi 10.1039/C7DT00339K
_journal_year 2017
_chemical_formula_moiety 'C20 H15 Co F6 N3 O4 P, C5 H F6 O2'
_chemical_formula_sum 'C25 H16 Co F12 N3 O6 P'
_chemical_formula_weight 772.27
_chemical_name_systematic
;
 ?
;
_space_group_crystal_system monoclinic
_space_group_IT_number 4
_space_group_name_Hall 'P 2yb'
_space_group_name_H-M_alt 'P 1 21 1'
_symmetry_space_group_name_Hall 'P 2yb'
_symmetry_space_group_name_H-M 'P 1 21 1'
_atom_sites_solution_hydrogens mixed
_audit_creation_method SHELXL-2013
_audit_update_record
;
2014-11-13 deposited with the CCDC.
2017-04-03 downloaded from the CCDC.
;
_cell_angle_alpha 90
_cell_angle_beta 111.126(3)
_cell_angle_gamma 90
_cell_formula_units_Z 2
_cell_length_a 8.7336(7)
_cell_length_b 15.7594(12)
_cell_length_c 11.7574(9)
_cell_measurement_temperature 296(2)
_cell_volume 1509.5(2)
_computing_structure_refinement 'SHELXL-2013 (Sheldrick, 2013)'
_diffrn_ambient_temperature 296(2)
_diffrn_measured_fraction_theta_full 0.999
_diffrn_measured_fraction_theta_max 0.998
_diffrn_radiation_type MoK\a
_diffrn_radiation_wavelength 0.71073
_diffrn_reflns_av_R_equivalents 0.0987
_diffrn_reflns_av_unetI/netI 0.0943
_diffrn_reflns_Laue_measured_fraction_full 0.999
_diffrn_reflns_Laue_measured_fraction_max 0.998
_diffrn_reflns_limit_h_max 12
_diffrn_reflns_limit_h_min -12
_diffrn_reflns_limit_k_max 22
_diffrn_reflns_limit_k_min -22
_diffrn_reflns_limit_l_max 16
_diffrn_reflns_limit_l_min -16
_diffrn_reflns_number 42752
_diffrn_reflns_point_group_measured_fraction_full 0.999
_diffrn_reflns_point_group_measured_fraction_max 0.997
_diffrn_reflns_theta_full 25.242
_diffrn_reflns_theta_max 30.083
_diffrn_reflns_theta_min 2.500
_exptl_absorpt_coefficient_mu 0.740
_exptl_absorpt_correction_T_max 0.964
_exptl_absorpt_correction_T_min 0.837
_exptl_absorpt_correction_type multi-scan
_exptl_crystal_colour orange
_exptl_crystal_density_diffrn 1.700
_exptl_crystal_description plate
_exptl_crystal_F_000 770
_exptl_crystal_size_max 0.300
_exptl_crystal_size_mid 0.200
_exptl_crystal_size_min 0.050
_refine_diff_density_max 0.818
_refine_diff_density_min -0.600
_refine_diff_density_rms 0.085
_refine_ls_abs_structure_details
;
 Flack x determined using 2565 quotients [(I+)-(I-)]/[(I+)+(I-)]
 (Parsons and Flack (2004), Acta Cryst. A60, s61).
;
_refine_ls_abs_structure_Flack 0.020(8)
_refine_ls_extinction_method none
_refine_ls_goodness_of_fit_ref 1.033
_refine_ls_hydrogen_treatment mixed
_refine_ls_matrix_type full
_refine_ls_number_parameters 447
_refine_ls_number_reflns 8842
_refine_ls_number_restraints 4
_refine_ls_restrained_S_all 1.033
_refine_ls_R_factor_all 0.0849
_refine_ls_R_factor_gt 0.0484
_refine_ls_shift/su_max 0.000
_refine_ls_shift/su_mean 0.000
_refine_ls_structure_factor_coef Fsqd
_refine_ls_weighting_details 'w=1/[\s^2^(Fo^2^)+(0.0304P)^2^+0.4789P] where P=(Fo^2^+2Fc^2^)/3'
_refine_ls_weighting_scheme calc
_refine_ls_wR_factor_gt 0.0820
_refine_ls_wR_factor_ref 0.0910
_reflns_Friedel_coverage 0.932
_reflns_Friedel_fraction_full 1.000
_reflns_Friedel_fraction_max 0.996
_reflns_number_gt 6589
_reflns_number_total 8842
_reflns_threshold_expression 'I > 2\s(I)'
_cod_data_source_file c7dt00339k2.cif
_cod_data_source_block mo_Artemev_141014_0m
_cod_database_code 7042628
_shelx_space_group_comment
;
The symmetry employed for this shelxl refinement is uniquely defined
by the following loop, which should always be used as a source of
symmetry information in preference to the above space-group names.
They are only intended as comments.
;
_shelx_estimated_absorpt_t_min 0.806
_shelx_estimated_absorpt_t_max 0.963
_shelxl_version_number 2013-3

loop_
_space_group_symop_operation_xyz
'x, y, z'
'-x, y+1/2, -z'

loop_
_atom_site_label
_atom_site_type_symbol
_atom_site_fract_x
_atom_site_fract_y
_atom_site_fract_z
_atom_site_U_iso_or_equiv
_atom_site_adp_type
_atom_site_occupancy
_atom_site_site_symmetry_order
_atom_site_calc_flag
_atom_site_refinement_flags_posn
_atom_site_refinement_flags_adp
Co1 Co 0.18625(6) 0.16247(3) 0.09096(4) 0.01167(12) Uani 1 1 d . .
P1 P 0.07363(12) 0.34279(6) -0.05675(9) 0.0113(2) Uani 1 1 d . .
O1 O 0.0243(4) 0.42326(18) -0.1250(2) 0.0178(6) Uani 1 1 d . .
O2 O 0.4160(4) 0.10645(18) 0.1473(3) 0.0157(6) Uani 1 1 d . .
F3 F 0.7384(4) 0.0430(2) 0.2564(3) 0.0455(8) Uani 1 1 d . .
F1 F 0.5848(4) -0.0219(2) 0.0960(3) 0.0476(9) Uani 1 1 d . .
F2 F 0.6324(4) -0.0780(2) 0.2698(3) 0.0483(9) Uani 1 1 d . .
F4 F 0.1711(6) -0.0631(2) 0.4032(3) 0.0664(13) Uani 1 1 d . .
F6 F 0.3125(4) 0.0303(2) 0.5222(2) 0.0346(7) Uani 1 1 d . .
F5 F 0.0647(4) 0.0570(3) 0.4170(4) 0.0855(17) Uani 1 1 d . .
F9 F 0.8762(5) -0.1071(2) 0.5109(3) 0.0605(11) Uani 1 1 d . .
F10 F 0.6549(8) 0.1621(4) 0.4920(3) 0.126(2) Uani 1 1 d . .
F7 F 1.1170(5) -0.1135(3) 0.6414(4) 0.0680(12) Uani 1 1 d . .
F8 F 0.9236(5) -0.1810(2) 0.6711(3) 0.0561(10) Uani 1 1 d . .
O6 O 1.0048(4) -0.0391(2) 0.8138(3) 0.0283(8) Uani 1 1 d . .
F14 F 0.5379(5) 0.1717(3) 0.6169(6) 0.108(2) Uani 1 1 d . .
F13 F 0.7397(4) 0.2498(2) 0.6367(4) 0.0620(11) Uani 1 1 d . .
C24 C -0.2428(6) 0.3276(3) -0.0557(4) 0.0242(10) Uani 1 1 d . .
C25 C -0.3611(6) 0.2870(3) -0.0244(5) 0.0315(12) Uani 1 1 d . .
O3 O 0.1773(4) 0.11996(18) 0.2590(2) 0.0160(6) Uani 1 1 d . .
O4 O 0.0838(4) 0.0489(2) 0.0224(3) 0.0220(7) Uani 1 1 d D .
H13 H 0.062(6) 0.015(3) 0.067(3) 0.033 Uiso 1 1 d D U
H12 H 0.024(5) 0.040(3) -0.0477(17) 0.033 Uiso 1 1 d D U
O5 O 0.8418(4) 0.1215(2) 0.8013(3) 0.0330(8) Uani 1 1 d . .
N1 N 0.2960(4) 0.2828(2) 0.1538(3) 0.0136(7) Uani 1 1 d . .
N2 N 0.1993(4) 0.1905(2) -0.0824(3) 0.0129(7) Uani 1 1 d . .
N3 N -0.0465(4) 0.2204(2) 0.0481(3) 0.0143(7) Uani 1 1 d . .
C1 C 0.4198(5) 0.2897(3) 0.2616(4) 0.0183(9) Uani 1 1 d . .
H10 H 0.4576 0.2411 0.3080 0.022 Uiso 1 1 calc R U
C2 C 0.4931(6) 0.3665(3) 0.3062(4) 0.0263(11) Uani 1 1 d . .
H9 H 0.5790 0.3693 0.3812 0.032 Uiso 1 1 calc R U
C3 C 0.4369(6) 0.4395(3) 0.2379(4) 0.0224(10) Uani 1 1 d . .
H8 H 0.4840 0.4919 0.2666 0.027 Uiso 1 1 calc R U
C4 C 0.3097(6) 0.4331(3) 0.1262(4) 0.0192(9) Uani 1 1 d . .
H7 H 0.2698 0.4810 0.0784 0.023 Uiso 1 1 calc R U
C5 C 0.2433(5) 0.3540(2) 0.0875(3) 0.0127(8) Uani 1 1 d . .
C6 C 0.1406(5) 0.2641(3) -0.1410(3) 0.0127(8) Uani 1 1 d . .
C7 C 0.2487(5) 0.1314(3) -0.1430(4) 0.0194(9) Uani 1 1 d . .
H4 H 0.2898 0.0805 -0.1041 0.023 Uiso 1 1 calc R U
C8 C 0.2408(6) 0.1432(3) -0.2621(4) 0.0235(10) Uani 1 1 d . .
H3 H 0.2756 0.1006 -0.3018 0.028 Uiso 1 1 calc R U
C9 C 0.1813(6) 0.2185(3) -0.3209(4) 0.0212(10) Uani 1 1 d . .
H1 H 0.1757 0.2274 -0.4004 0.025 Uiso 1 1 calc R U
C10 C 0.1296(5) 0.2808(3) -0.2594(3) 0.0148(8) Uani 1 1 d . .
H2 H 0.0888 0.3323 -0.2966 0.018 Uiso 1 1 calc R U
C11 C -0.0886(5) 0.2924(3) -0.0184(3) 0.0140(8) Uani 1 1 d . .
C12 C -0.3213(6) 0.2142(3) 0.0447(4) 0.0273(11) Uani 1 1 d . .
H6 H -0.3995 0.1865 0.0679 0.033 Uiso 1 1 calc R U
C13 C -0.1629(5) 0.1827(3) 0.0792(4) 0.0206(10) Uani 1 1 d . .
H5 H -0.1365 0.1334 0.1257 0.025 Uiso 1 1 calc R U
C14 C 0.2513(5) 0.0560(3) 0.3134(4) 0.0164(9) Uani 1 1 d . .
C15 C 0.3831(5) 0.0132(3) 0.2963(4) 0.0189(9) Uani 1 1 d . .
H11 H 0.4228 -0.0364 0.3398 0.023 Uiso 1 1 calc R U
C16 C 0.4545(5) 0.0426(3) 0.2175(4) 0.0150(9) Uani 1 1 d . .
C17 C 0.6052(6) -0.0037(3) 0.2114(4) 0.0242(10) Uani 1 1 d . .
C18 C 0.1951(6) 0.0213(3) 0.4136(4) 0.0240(10) Uani 1 1 d . .
C19 C 0.9600(7) -0.1090(4) 0.6300(5) 0.0331(12) Uani 1 1 d . .
C20 C 0.9318(6) -0.0327(3) 0.7010(4) 0.0242(10) Uani 1 1 d . .
C21 C 0.8338(6) 0.0328(3) 0.6347(4) 0.0272(11) Uani 1 1 d . .
H14 H 0.7906 0.0290 0.5501 0.033 Uiso 1 1 calc R U
C22 C 0.7973(6) 0.1049(3) 0.6914(4) 0.0281(11) Uani 1 1 d . .
C23 C 0.6845(7) 0.1727(4) 0.6087(5) 0.0399(14) Uani 1 1 d . .
H15 H -0.461(7) 0.312(3) -0.050(5) 0.037(15) Uiso 1 1 d . .
H16 H -0.268(5) 0.375(3) -0.101(4) 0.004(10) Uiso 1 1 d . .

loop_
_atom_site_aniso_label
_atom_site_aniso_U_11
_atom_site_aniso_U_22
_atom_site_aniso_U_33
_atom_site_aniso_U_23
_atom_site_aniso_U_13
_atom_site_aniso_U_12
Co1 0.0134(3) 0.0114(2) 0.0102(2) 0.0004(2) 0.00431(19) -0.0006(2)
P1 0.0124(5) 0.0106(5) 0.0109(5) -0.0011(4) 0.0042(4) -0.0005(4)
O1 0.0253(17) 0.0145(14) 0.0143(13) 0.0022(12) 0.0082(13) 0.0015(13)
O2 0.0166(16) 0.0153(14) 0.0155(14) 0.0023(12) 0.0062(12) 0.0014(12)
F3 0.0184(16) 0.050(2) 0.065(2) -0.0048(17) 0.0116(15) 0.0008(14)
F1 0.050(2) 0.065(2) 0.0319(16) -0.0040(16) 0.0205(15) 0.0288(18)
F2 0.051(2) 0.0353(17) 0.071(2) 0.0282(17) 0.0358(18) 0.0285(16)
F4 0.119(4) 0.058(2) 0.0328(17) -0.0141(17) 0.040(2) -0.056(2)
F6 0.0372(17) 0.0547(19) 0.0102(12) 0.0021(12) 0.0064(12) -0.0031(15)
F5 0.045(2) 0.160(4) 0.073(3) 0.086(3) 0.046(2) 0.058(3)
F9 0.095(3) 0.058(2) 0.0215(16) -0.0181(15) 0.0127(18) 0.005(2)
F10 0.214(6) 0.086(3) 0.0273(18) 0.013(2) -0.018(3) 0.069(4)
F7 0.053(2) 0.087(3) 0.079(3) -0.034(2) 0.043(2) -0.005(2)
F8 0.096(3) 0.0302(18) 0.060(2) -0.0074(16) 0.050(2) -0.0118(18)
O6 0.032(2) 0.0340(19) 0.0172(15) -0.0034(14) 0.0062(14) 0.0051(15)
F14 0.029(2) 0.077(3) 0.199(6) 0.060(4) 0.016(3) 0.004(2)
F13 0.050(2) 0.0275(18) 0.079(3) 0.0144(18) -0.012(2) -0.0121(16)
C24 0.020(2) 0.023(3) 0.029(2) 0.006(2) 0.008(2) 0.003(2)
C25 0.015(3) 0.035(3) 0.046(3) 0.010(3) 0.012(2) 0.006(2)
O3 0.0176(16) 0.0191(15) 0.0112(13) 0.0023(12) 0.0050(12) -0.0003(13)
O4 0.036(2) 0.0164(16) 0.0119(14) 0.0016(12) 0.0062(14) -0.0086(14)
O5 0.039(2) 0.0326(19) 0.0210(16) -0.0068(15) 0.0034(15) -0.0003(16)
N1 0.0125(18) 0.0130(17) 0.0141(16) -0.0032(14) 0.0033(14) -0.0012(14)
N2 0.0161(18) 0.0108(15) 0.0129(16) -0.0006(13) 0.0065(14) -0.0010(13)
N3 0.0112(18) 0.0186(18) 0.0138(16) -0.0007(14) 0.0052(14) -0.0030(14)
C1 0.019(2) 0.022(2) 0.0123(19) 0.0000(18) 0.0038(18) 0.0010(19)
C2 0.022(3) 0.034(3) 0.017(2) -0.006(2) -0.0009(19) -0.003(2)
C3 0.026(3) 0.018(2) 0.021(2) -0.0069(18) 0.0060(19) -0.0093(19)
C4 0.023(2) 0.016(2) 0.019(2) -0.0012(18) 0.0088(19) -0.0010(18)
C5 0.015(2) 0.0134(19) 0.0118(17) -0.0010(15) 0.0067(16) -0.0010(16)
C6 0.012(2) 0.0127(19) 0.0122(18) -0.0034(16) 0.0029(16) -0.0019(16)
C7 0.025(2) 0.0151(19) 0.019(2) -0.0010(17) 0.0083(19) 0.0024(18)
C8 0.033(3) 0.023(3) 0.021(2) -0.0048(18) 0.017(2) 0.0041(19)
C9 0.030(3) 0.023(2) 0.013(2) 0.0015(18) 0.0118(19) 0.002(2)
C10 0.017(2) 0.0135(19) 0.0128(18) 0.0004(16) 0.0046(17) -0.0023(17)
C11 0.013(2) 0.017(2) 0.0117(18) -0.0025(16) 0.0045(16) -0.0040(17)
C12 0.015(2) 0.035(3) 0.033(3) 0.007(2) 0.011(2) -0.003(2)
C13 0.019(2) 0.027(3) 0.018(2) 0.0034(17) 0.0085(18) -0.0028(18)
C14 0.015(2) 0.020(2) 0.0111(19) 0.0014(17) 0.0012(17) -0.0080(18)
C15 0.020(2) 0.020(2) 0.015(2) 0.0050(17) 0.0047(18) 0.0030(18)
C16 0.014(2) 0.015(2) 0.0118(19) -0.0041(17) -0.0002(17) -0.0011(17)
C17 0.025(3) 0.024(2) 0.023(2) 0.0023(19) 0.008(2) 0.005(2)
C18 0.019(2) 0.037(3) 0.012(2) 0.003(2) 0.0022(18) -0.005(2)
C19 0.035(3) 0.043(3) 0.024(2) -0.002(2) 0.014(2) -0.003(2)
C20 0.026(3) 0.030(3) 0.019(2) -0.0005(19) 0.010(2) -0.008(2)
C21 0.034(3) 0.028(3) 0.015(2) -0.002(2) 0.004(2) -0.005(2)
C22 0.025(3) 0.031(3) 0.021(2) 0.000(2) -0.001(2) -0.009(2)
C23 0.034(3) 0.036(3) 0.035(3) 0.003(3) -0.006(2) -0.006(3)

loop_
_atom_type_symbol
_atom_type_description
_atom_type_scat_dispersion_real
_atom_type_scat_dispersion_imag
_atom_type_scat_source
C C 0.0033 0.0016 'International Tables Vol C Tables 4.2.6.8 and 6.1.1.4'
H H 0.0000 0.0000 'International Tables Vol C Tables 4.2.6.8 and 6.1.1.4'
N N 0.0061 0.0033 'International Tables Vol C Tables 4.2.6.8 and 6.1.1.4'
O O 0.0106 0.0060 'International Tables Vol C Tables 4.2.6.8 and 6.1.1.4'
F F 0.0171 0.0103 'International Tables Vol C Tables 4.2.6.8 and 6.1.1.4'
P P 0.1023 0.0942 'International Tables Vol C Tables 4.2.6.8 and 6.1.1.4'
Co Co 0.3494 0.9721 'International Tables Vol C Tables 4.2.6.8 and 6.1.1.4'

loop_
_geom_angle_atom_site_label_1
_geom_angle_atom_site_label_2
_geom_angle_atom_site_label_3
_geom_angle
O4 Co1 O2 89.34(13)
O4 Co1 O3 86.12(12)
O2 Co1 O3 85.64(11)
O4 Co1 N3 92.16(14)
O2 Co1 N3 175.47(13)
O3 Co1 N3 90.20(12)
O4 Co1 N2 88.32(12)
O2 Co1 N2 90.82(12)
O3 Co1 N2 173.44(12)
N3 Co1 N2 93.50(13)
O4 Co1 N1 176.86(13)
O2 Co1 N1 90.32(12)
O3 Co1 N1 96.97(12)
N3 Co1 N1 88.41(13)
N2 Co1 N1 88.56(12)
O1 P1 C6 112.24(18)
O1 P1 C5 113.83(18)
C6 P1 C5 105.18(18)
O1 P1 C11 114.14(19)
C6 P1 C11 105.71(19)
C5 P1 C11 104.92(18)
C16 O2 Co1 123.1(3)
C25 C24 C11 118.1(4)
C25 C24 H16 120(3)
C11 C24 H16 122(3)
C24 C25 C12 119.5(5)
C24 C25 H15 116(3)
C12 C25 H15 124(3)
C14 O3 Co1 123.4(3)
Co1 O4 H13 120(3)
Co1 O4 H12 126(3)
H13 O4 H12 109(3)
C1 N1 C5 117.9(3)
C1 N1 Co1 120.6(3)
C5 N1 Co1 121.5(3)
C7 N2 C6 117.6(3)
C7 N2 Co1 120.4(3)
C6 N2 Co1 121.6(3)
C13 N3 C11 117.1(4)
C13 N3 Co1 120.2(3)
C11 N3 Co1 122.5(3)
N1 C1 C2 122.4(4)
N1 C1 H10 118.8
C2 C1 H10 118.8
C1 C2 C3 119.2(4)
C1 C2 H9 120.4
C3 C2 H9 120.4
C4 C3 C2 118.9(4)
C4 C3 H8 120.5
C2 C3 H8 120.5
C5 C4 C3 118.4(4)
C5 C4 H7 120.8
C3 C4 H7 120.8
N1 C5 C4 123.1(4)
N1 C5 P1 116.9(3)
C4 C5 P1 120.0(3)
N2 C6 C10 123.4(4)
N2 C6 P1 116.6(3)
C10 C6 P1 120.0(3)
N2 C7 C8 122.4(4)
N2 C7 H4 118.8
C8 C7 H4 118.8
C9 C8 C7 119.6(4)
C9 C8 H3 120.2
C7 C8 H3 120.2
C8 C9 C10 118.9(4)
C8 C9 H1 120.5
C10 C9 H1 120.5
C6 C10 C9 118.1(4)
C6 C10 H2 120.9
C9 C10 H2 120.9
N3 C11 C24 123.7(4)
N3 C11 P1 115.9(3)
C24 C11 P1 120.4(3)
C25 C12 C13 118.9(4)
C25 C12 H6 120.5
C13 C12 H6 120.5
N3 C13 C12 122.6(4)
N3 C13 H5 118.7
C12 C13 H5 118.7
O3 C14 C15 127.9(4)
O3 C14 C18 115.8(4)
C15 C14 C18 116.3(4)
C16 C15 C14 121.9(4)
C16 C15 H11 119.0
C14 C15 H11 119.0
O2 C16 C15 129.1(4)
O2 C16 C17 112.3(4)
C15 C16 C17 118.6(4)
F3 C17 F1 107.7(4)
F3 C17 F2 108.4(4)
F1 C17 F2 105.5(4)
F3 C17 C16 111.4(4)
F1 C17 C16 110.4(4)
F2 C17 C16 113.1(4)
F5 C18 F6 108.0(4)
F5 C18 F4 109.0(5)
F6 C18 F4 103.5(4)
F5 C18 C14 113.7(4)
F6 C18 C14 110.6(4)
F4 C18 C14 111.5(4)
F8 C19 F9 107.1(5)
F8 C19 F7 107.1(5)
F9 C19 F7 105.3(4)
F8 C19 C20 111.7(4)
F9 C19 C20 114.9(4)
F7 C19 C20 110.4(4)
O6 C20 C21 129.2(5)
O6 C20 C19 113.1(4)
C21 C20 C19 117.7(4)
C20 C21 C22 122.2(4)
C20 C21 H14 118.9
C22 C21 H14 118.9
O5 C22 C21 128.7(5)
O5 C22 C23 113.7(5)
C21 C22 C23 117.6(4)
F13 C23 F10 107.3(6)
F13 C23 F14 105.8(5)
F10 C23 F14 104.2(5)
F13 C23 C22 113.1(4)
F10 C23 C22 114.4(5)
F14 C23 C22 111.4(5)

loop_
_geom_bond_atom_site_label_1
_geom_bond_atom_site_label_2
_geom_bond_distance
Co1 O4 2.033(3)
Co1 O2 2.070(3)
Co1 O3 2.114(3)
Co1 N3 2.116(3)
Co1 N2 2.128(3)
Co1 N1 2.133(3)
P1 O1 1.479(3)
P1 C6 1.810(4)
P1 C5 1.815(4)
P1 C11 1.817(4)
O2 C16 1.267(5)
F3 C17 1.316(6)
F1 C17 1.334(5)
F2 C17 1.335(5)
F4 C18 1.345(6)
F6 C18 1.326(5)
F5 C18 1.284(6)
F9 C19 1.326(6)
F10 C23 1.312(6)
F7 C19 1.331(6)
F8 C19 1.316(6)
O6 C20 1.251(5)
F14 C23 1.318(7)
F13 C23 1.306(7)
C24 C25 1.374(7)
C24 C11 1.374(6)
C24 H16 0.90(4)
C25 C12 1.376(7)
C25 H15 0.90(6)
O3 C14 1.243(5)
O4 H13 0.818(14)
O4 H12 0.813(14)
O5 C22 1.236(6)
N1 C1 1.342(5)
N1 C5 1.349(5)
N2 C7 1.335(5)
N2 C6 1.353(5)
N3 C13 1.337(5)
N3 C11 1.351(5)
C1 C2 1.381(6)
C1 H10 0.9300
C2 C3 1.388(6)
C2 H9 0.9300
C3 C4 1.385(6)
C3 H8 0.9300
C4 C5 1.382(6)
C4 H7 0.9300
C6 C10 1.386(5)
C7 C8 1.389(6)
C7 H4 0.9300
C8 C9 1.376(6)
C8 H3 0.9300
C9 C10 1.388(6)
C9 H1 0.9300
C10 H2 0.9300
C12 C13 1.386(6)
C12 H6 0.9300
C13 H5 0.9300
C14 C15 1.410(6)
C14 C18 1.531(6)
C15 C16 1.371(6)
C15 H11 0.9300
C16 C17 1.528(6)
C19 C20 1.535(7)
C20 C21 1.387(7)
C21 C22 1.410(7)
C21 H14 0.9300
C22 C23 1.538(8)

loop_
_geom_hbond_atom_site_label_D
_geom_hbond_atom_site_label_H
_geom_hbond_atom_site_label_A
_geom_hbond_distance_DH
_geom_hbond_distance_HA
_geom_hbond_distance_DA
_geom_hbond_angle_DHA
_geom_hbond_site_symmetry_A
C13 H5 O3 0.93 2.63 3.122(5) 113.7 .
C13 H5 F3 0.93 2.61 3.350(6) 137.4 1_455
C12 H6 O2 0.93 2.48 3.405(6) 174.1 1_455
C8 H3 F6 0.93 2.47 3.338(5) 155.6 1_554
C1 H10 F10 0.93 2.55 3.405(6) 152.6 .
O4 H12 O5 0.813(14) 2.30(4) 2.928(5) 135(5) 1_454
O4 H12 O6 0.813(14) 2.01(4) 2.683(4) 139(5) 1_454
O4 H13 O1 0.818(14) 1.87(2) 2.663(4) 164(4) 2_545
C13 H5 F3 0.93 2.61 3.350(6) 137.4 1_455
C13 H5 O3 0.93 2.63 3.122(5) 113.7 .
O4 H12 O5 0.813(14) 2.30(4) 2.928(5) 135(5) 1_454
C1 H10 F10 0.93 2.55 3.405(6) 152.6 .
C13 H5 F3 0.93 2.61 3.350(6) 137.4 1_455
C13 H5 O3 0.93 2.63 3.122(5) 113.7 .
O4 H13 O1 0.818(14) 1.87(2) 2.663(4) 164(4) 2_545
O4 H12 O5 0.813(14) 2.30(4) 2.928(5) 135(5) 1_454
C1 H10 F10 0.93 2.55 3.405(6) 152.6 .
C12 H6 O2 0.93 2.48 3.405(6) 174.1 1_455
C13 H5 F3 0.93 2.61 3.350(6) 137.4 1_455
C13 H5 O3 0.93 2.63 3.122(5) 113.7 .
O4 H13 O1 0.818(14) 1.87(2) 2.663(4) 164(4) 2_545
O4 H12 O6 0.813(14) 2.01(4) 2.683(4) 139(5) 1_454
O4 H12 O5 0.813(14) 2.30(4) 2.928(5) 135(5) 1_454
C1 H10 F10 0.93 2.55 3.405(6) 152.6 .
C8 H3 F6 0.93 2.47 3.338(5) 155.6 1_554
C12 H6 O2 0.93 2.48 3.405(6) 174.1 1_455
C13 H5 F3 0.93 2.61 3.350(6) 137.4 1_455
C13 H5 O3 0.93 2.63 3.122(5) 113.7 .
O4 H13 O1 0.818(14) 1.87(2) 2.663(4) 164(4) 2_545
O4 H12 O6 0.813(14) 2.01(4) 2.683(4) 139(5) 1_454
O4 H12 O5 0.813(14) 2.30(4) 2.928(5) 135(5) 1_454
C1 H10 F10 0.93 2.55 3.405(6) 152.6 .
C8 H3 F6 0.93 2.47 3.338(5) 155.6 1_554
C12 H6 O2 0.93 2.48 3.405(6) 174.1 1_455
C13 H5 F3 0.93 2.61 3.350(6) 137.4 1_455
C13 H5 O3 0.93 2.63 3.122(5) 113.7 .

loop_
_geom_torsion_atom_site_label_1
_geom_torsion_atom_site_label_2
_geom_torsion_atom_site_label_3
_geom_torsion_atom_site_label_4
_geom_torsion
C11 C24 C25 C12 1.4(8)
C5 N1 C1 C2 0.3(6)
Co1 N1 C1 C2 -179.3(4)
N1 C1 C2 C3 0.3(7)
C1 C2 C3 C4 -0.5(7)
C2 C3 C4 C5 0.2(7)
C1 N1 C5 C4 -0.7(6)
Co1 N1 C5 C4 178.9(3)
C1 N1 C5 P1 -179.1(3)
Co1 N1 C5 P1 0.6(4)
C3 C4 C5 N1 0.4(6)
C3 C4 C5 P1 178.8(3)
O1 P1 C5 N1 -179.2(3)
C6 P1 C5 N1 -55.9(3)
C11 P1 C5 N1 55.4(3)
O1 P1 C5 C4 2.4(4)
C6 P1 C5 C4 125.7(3)
C11 P1 C5 C4 -123.1(3)
C7 N2 C6 C10 0.0(6)
Co1 N2 C6 C10 -172.4(3)
C7 N2 C6 P1 179.7(3)
Co1 N2 C6 P1 7.3(4)
O1 P1 C6 N2 175.4(3)
C5 P1 C6 N2 51.1(3)
C11 P1 C6 N2 -59.6(3)
O1 P1 C6 C10 -4.9(4)
C5 P1 C6 C10 -129.1(3)
C11 P1 C6 C10 120.2(3)
C6 N2 C7 C8 -0.3(6)
Co1 N2 C7 C8 172.2(3)
N2 C7 C8 C9 0.4(7)
C7 C8 C9 C10 -0.3(7)
N2 C6 C10 C9 0.2(6)
P1 C6 C10 C9 -179.5(3)
C8 C9 C10 C6 0.0(6)
C13 N3 C11 C24 -0.5(6)
Co1 N3 C11 C24 174.7(3)
C13 N3 C11 P1 179.0(3)
Co1 N3 C11 P1 -5.8(4)
C25 C24 C11 N3 -0.5(7)
C25 C24 C11 P1 180.0(4)
O1 P1 C11 N3 -177.5(3)
C6 P1 C11 N3 58.6(3)
C5 P1 C11 N3 -52.3(3)
O1 P1 C11 C24 2.0(4)
C6 P1 C11 C24 -121.8(4)
C5 P1 C11 C24 127.3(4)
C24 C25 C12 C13 -1.2(8)
C11 N3 C13 C12 0.7(6)
Co1 N3 C13 C12 -174.6(3)
C25 C12 C13 N3 0.1(7)
Co1 O3 C14 C15 17.8(6)
Co1 O3 C14 C18 -164.0(3)
O3 C14 C15 C16 4.2(7)
C18 C14 C15 C16 -173.9(4)
Co1 O2 C16 C15 -20.8(6)
Co1 O2 C16 C17 161.0(3)
C14 C15 C16 O2 -2.7(7)
C14 C15 C16 C17 175.3(4)
O2 C16 C17 F3 67.3(5)
C15 C16 C17 F3 -111.1(5)
O2 C16 C17 F1 -52.3(5)
C15 C16 C17 F1 129.3(4)
O2 C16 C17 F2 -170.2(4)
C15 C16 C17 F2 11.4(6)
O3 C14 C18 F5 8.3(6)
C15 C14 C18 F5 -173.3(5)
O3 C14 C18 F6 -113.4(4)
C15 C14 C18 F6 65.0(5)
O3 C14 C18 F4 132.0(4)
C15 C14 C18 F4 -49.6(5)
F8 C19 C20 O6 53.7(6)
F9 C19 C20 O6 175.9(4)
F7 C19 C20 O6 -65.3(6)
F8 C19 C20 C21 -126.9(5)
F9 C19 C20 C21 -4.8(7)
F7 C19 C20 C21 114.1(5)
O6 C20 C21 C22 -2.1(8)
C19 C20 C21 C22 178.6(4)
C20 C21 C22 O5 -0.3(9)
C20 C21 C22 C23 -178.8(5)
O5 C22 C23 F13 47.7(7)
C21 C22 C23 F13 -133.5(5)
O5 C22 C23 F10 170.9(6)
C21 C22 C23 F10 -10.3(8)
O5 C22 C23 F14 -71.4(6)
C21 C22 C23 F14 107.4(6)
